data_4309114
loop_
_publ_author_name
'Tomoyuki Akutagawa'
'Kazumasa Matsuura'
'Asako Hashimoto'
'Takayoshi Nakamura'

_publ_section_title
;
Magnetism of [Ni(dmit)2] Salts with [Meso- and (1S,
2S)-Diphenyl-1,2-Ethanediammonium]([18]crown-6)2 Supramolecular Cations
;
_journal_name_full 'Inorganic Chemistry'
_journal_page_first 4454
_journal_page_last 4456
_journal_paper_doi 10.1021/ic050241d
_journal_volume 44
_journal_year 2005
_chemical_formula_moiety 'C25 H33 N O6 Ni S10 '
_chemical_formula_sum 'C25 H33 N Ni O6 S10'
_chemical_formula_weight 822.84
_space_group_IT_number 2
_symmetry_cell_setting triclinic
_symmetry_Int_Tables_number 2
_symmetry_space_group_name_Hall '-P 1'
_symmetry_space_group_name_H-M 'P -1'
_cell_angle_alpha 111.542(3)
_cell_angle_beta 94.241(5)
_cell_angle_gamma 103.080(4)
_cell_formula_units_Z 2
_cell_length_a 12.058(2)
_cell_length_b 12.234(2)
_cell_length_c 13.187(2)
_cell_measurement_reflns_used 12713
_cell_measurement_temperature 93.1
_cell_measurement_theta_max 27.4
_cell_measurement_theta_min 1.8
_cell_volume 1735.8(5)
_computing_cell_refinement PROCESS-AUTO
_computing_data_collection PROCESS-AUTO
_computing_data_reduction CrystalStructure
_computing_publication_material 'CrystalStructure 3.6.0'
_computing_structure_refinement CRYSTALS
_computing_structure_solution SIR92
_diffrn_detector_area_resol_mean 10.00
_diffrn_measured_fraction_theta_full 0.9463
_diffrn_measured_fraction_theta_max 0.9463
_diffrn_measurement_device_type 'Rigaku RAXIS-RAPID'
_diffrn_measurement_method \w
_diffrn_radiation_type 'Mo K\a'
_diffrn_radiation_wavelength 0.7107
_diffrn_reflns_limit_h_max 15
_diffrn_reflns_limit_h_min -15
_diffrn_reflns_limit_k_max 15
_diffrn_reflns_limit_k_min 0
_diffrn_reflns_limit_l_max 15
_diffrn_reflns_limit_l_min -17
_diffrn_reflns_number 7527
_diffrn_reflns_theta_full 27.48
_diffrn_reflns_theta_max 27.48
_exptl_absorpt_coefficient_mu 1.200
_exptl_absorpt_correction_T_max 0.835
_exptl_absorpt_correction_T_min 0.835
_exptl_absorpt_correction_type multi-scan
_exptl_absorpt_process_details
;
    Higashi, T. (1995). Program for Absorption Correction.
    Rigaku Corporation, Tokyo, Japan.
;
_exptl_crystal_colour black
_exptl_crystal_density_diffrn 1.574
_exptl_crystal_density_method 'not measured'
_exptl_crystal_description platelet
_exptl_crystal_F_000 852.00
_exptl_crystal_size_max 0.40
_exptl_crystal_size_mid 0.30
_exptl_crystal_size_min 0.15
_refine_diff_density_max 1.00
_refine_diff_density_min -0.79
_refine_ls_extinction_method none
_refine_ls_goodness_of_fit_ref 1.078
_refine_ls_hydrogen_treatment refall
_refine_ls_number_parameters 424
_refine_ls_number_reflns 5962
_refine_ls_R_factor_gt 0.0500
_refine_ls_shift/su_max 0.0060
_refine_ls_structure_factor_coef Fsqd
_refine_ls_weighting_details
;
    Chebychev polynomial with 3 parameters (Carruthers & Watkin, 1979)
    8343.2900    11713.6000    3723.5800
;
_refine_ls_weighting_scheme calc
_refine_ls_wR_factor_ref 0.0840
_reflns_number_gt 5962
_reflns_number_total 7527
_reflns_threshold_expression F^2^>2.0\s(F^2^)
_cod_data_source_file ic050241dsi20050216_021817.cif
_cod_data_source_block '_asa'
_cod_original_cell_volume 1735.8(4)
_cod_original_formula_sum 'C25 H33 N O6 Ni S10 '
_cod_database_code 4309114

loop_
_symmetry_equiv_pos_site_id
_symmetry_equiv_pos_as_xyz
1 +X,+Y,+Z
2 -X,-Y,-Z

loop_
_atom_site_label
_atom_site_type_symbol
_atom_site_fract_x
_atom_site_fract_y
_atom_site_fract_z
_atom_site_U_iso_or_equiv
_atom_site_adp_type
_atom_site_occupancy
_atom_site_symmetry_multiplicity
_atom_site_calc_flag
_atom_site_refinement_flags
_atom_site_disorder_assembly
_atom_site_disorder_group
Ni(1) Ni 0.0000 0.0000 0.0000 0.0206(1) Uani 1.00 2 d S . .
S(4) S -0.02416(7) -0.35234(7) -0.31933(6) 0.0232(2) Uani 1.00 1 d . . .
S(5) S -0.09181(7) -0.13919(7) -0.15778(6) 0.0243(2) Uani 1.00 1 d . . .
S(2) S 0.19726(7) -0.29171(7) -0.18157(7) 0.0265(2) Uani 1.00 1 d . . .
S(1) S 0.14994(7) -0.07015(7) -0.00774(6) 0.0259(2) Uani 1.00 1 d . . .
S(3) S 0.13310(7) -0.51105(7) -0.39392(6) 0.0247(2) Uani 1.00 1 d . . .
C(3) C 0.0051(3) -0.2231(3) -0.1962(2) 0.0195(7) Uani 1.00 1 d . . .
C(1) C 0.1096(3) -0.1945(3) -0.1318(2) 0.0214(7) Uani 1.00 1 d . . .
C(2) C 0.1042(3) -0.3905(3) -0.3036(2) 0.0204(7) Uani 1.00 1 d . . .
Ni(2) Ni 0.5000 0.5000 0.0000 0.0260(1) Uani 1.00 2 d S . .
S(9) S 0.10793(8) 0.36042(8) 0.03423(7) 0.0324(2) Uani 1.00 1 d . . .
S(7) S 0.10819(8) 0.39644(8) -0.17134(7) 0.0340(2) Uani 1.00 1 d . . .
S(10) S 0.37113(8) 0.44423(7) 0.09075(6) 0.0298(2) Uani 1.00 1 d . . .
S(6) S 0.37134(8) 0.48039(8) -0.13414(7) 0.0310(2) Uani 1.00 1 d . . .
S(8) S -0.11759(9) 0.31131(9) -0.10797(9) 0.0409(3) Uani 1.00 1 d . . .
C(4) C 0.2445(3) 0.4311(3) -0.0926(3) 0.0279(8) Uani 1.00 1 d . . .
C(6) C 0.2433(3) 0.4151(3) 0.0053(3) 0.0281(8) Uani 1.00 1 d . . .
C(5) C 0.0250(3) 0.3537(3) -0.0828(3) 0.0325(9) Uani 1.00 1 d . . .
O(2) O 0.4964(2) 0.1734(2) 0.2723(2) 0.0302(6) Uani 1.00 1 d . . .
O(4) O 0.7021(2) -0.0799(2) 0.2522(2) 0.0289(6) Uani 1.00 1 d . . .
O(3) O 0.4695(2) -0.0818(2) 0.1913(2) 0.0285(6) Uani 1.00 1 d . . .
O(6) O 0.7468(2) 0.2635(2) 0.5988(2) 0.0267(6) Uani 1.00 1 d . . .
O(5) O 0.8497(2) 0.1234(2) 0.4258(2) 0.0306(6) Uani 1.00 1 d . . .
O(1) O 0.5810(2) 0.3400(2) 0.4951(2) 0.0305(6) Uani 1.00 1 d . . .
C(8) C 0.4674(3) 0.2856(3) 0.3180(3) 0.0312(9) Uani 1.00 1 d . . .
C(16) C 0.8633(3) 0.3035(3) 0.5849(3) 0.0275(8) Uani 1.00 1 d . . .
C(17) C 0.7022(3) 0.3622(3) 0.6565(3) 0.0283(8) Uani 1.00 1 d . . .
C(14) C 0.8819(3) 0.0132(3) 0.3778(3) 0.0287(8) Uani 1.00 1 d . . .
C(7) C 0.5673(3) 0.3769(3) 0.4051(3) 0.0300(9) Uani 1.00 1 d . . .
C(18) C 0.6681(3) 0.4257(3) 0.5835(3) 0.0306(8) Uani 1.00 1 d . . .
C(9) C 0.4145(3) 0.0885(3) 0.1769(3) 0.0315(9) Uani 1.00 1 d . . .
C(10) C 0.4603(3) -0.0187(3) 0.1208(3) 0.0349(9) Uani 1.00 1 d . . .
C(12) C 0.6436(3) -0.1477(3) 0.1414(3) 0.0328(9) Uani 1.00 1 d . . .
C(15) C 0.9098(3) 0.1936(3) 0.5350(3) 0.0293(8) Uani 1.00 1 d . . .
C(13) C 0.8241(3) -0.0505(3) 0.2579(3) 0.0336(9) Uani 1.00 1 d . . .
C(11) C 0.5145(3) -0.1839(3) 0.1414(3) 0.0338(9) Uani 1.00 1 d . . .
H(1) H 0.6358 0.3812 0.3739 0.037 Uiso 1.00 1 c R . .
H(2) H 0.5531 0.4551 0.4316 0.037 Uiso 1.00 1 c R . .
H(3) H 0.4002 0.2744 0.3506 0.042 Uiso 1.00 1 c R . .
H(4) H 0.4530 0.3138 0.2615 0.042 Uiso 1.00 1 c R . .
H(5) H 0.4019 0.1266 0.1276 0.038 Uiso 1.00 1 c R . .
H(6) H 0.3437 0.0613 0.1988 0.038 Uiso 1.00 1 c R . .
H(7) H 0.4092 -0.0726 0.0538 0.043 Uiso 1.00 1 c R . .
H(8) H 0.5344 0.0092 0.1048 0.043 Uiso 1.00 1 c R . .
H(9) H 0.4753 -0.2281 0.0671 0.039 Uiso 1.00 1 c R . .
H(10) H 0.5005 -0.2349 0.1814 0.039 Uiso 1.00 1 c R . .
H(11) H 0.6696 -0.2186 0.1096 0.040 Uiso 1.00 1 c R . .
H(12) H 0.6588 -0.0990 0.0994 0.040 Uiso 1.00 1 c R . .
H(13) H 0.8462 0.0027 0.2211 0.043 Uiso 1.00 1 c R . .
H(14) H 0.8468 -0.1230 0.2233 0.043 Uiso 1.00 1 c R . .
H(15) H 0.8570 -0.0380 0.4158 0.035 Uiso 1.00 1 c R . .
H(16) H 0.9635 0.0311 0.3833 0.035 Uiso 1.00 1 c R . .
H(17) H 0.9900 0.2198 0.5343 0.034 Uiso 1.00 1 c R . .
H(18) H 0.8980 0.1456 0.5778 0.035 Uiso 1.00 1 c R . .
H(19) H 0.9093 0.3571 0.6548 0.032 Uiso 1.00 1 c R . .
H(20) H 0.8656 0.3452 0.5366 0.032 Uiso 1.00 1 c R . .
H(21) H 0.7595 0.4198 0.7175 0.032 Uiso 1.00 1 c R . .
H(22) H 0.6356 0.3321 0.6828 0.032 Uiso 1.00 1 c R . .
H(23) H 0.6403 0.4923 0.6254 0.035 Uiso 1.00 1 c R . .
H(24) H 0.7333 0.4548 0.5550 0.035 Uiso 1.00 1 c R . .
N(1) N 0.5938(2) 0.0682(2) 0.4165(2) 0.0198(6) Uani 1.00 1 d . . .
C(21) C 0.6297(3) -0.1961(3) 0.4260(3) 0.0267(8) Uani 1.00 1 d . . .
C(20) C 0.6234(3) -0.0819(3) 0.4948(3) 0.0287(9) Uani 1.00 1 d . . .
C(24) C 0.7823(3) -0.0701(3) 0.6259(3) 0.0285(8) Uani 1.00 1 d . . .
C(23) C 0.7877(3) -0.1838(3) 0.5559(3) 0.0283(9) Uani 1.00 1 d . . .
C(25) C 0.6999(3) -0.0188(3) 0.5960(3) 0.0293(9) Uani 1.00 1 d . . .
C(19) C 0.5340(3) -0.0285(3) 0.4557(3) 0.0280(8) Uani 1.00 1 d . . .
C(22) C 0.7121(3) -0.2475(3) 0.4555(3) 0.0296(9) Uani 1.00 1 d . . .
H(25) H 0.4805 -0.0922 0.3950 0.036 Uiso 1.00 1 c R . .
H(26) H 0.5768 -0.2405 0.3583 0.034 Uiso 1.00 1 c R . .
H(27) H 0.7173 -0.3249 0.4063 0.040 Uiso 1.00 1 c R . .
H(28) H 0.8430 -0.2195 0.5766 0.041 Uiso 1.00 1 c R . .
H(29) H 0.8347 -0.0266 0.6940 0.037 Uiso 1.00 1 c R . .
H(30) H 0.6952 0.0591 0.6446 0.039 Uiso 1.00 1 c R . .
H(31) H 0.6333 0.0330 0.3585 0.025 Uiso 1.00 1 c R . .
H(32) H 0.6477 0.1326 0.4764 0.025 Uiso 1.00 1 c R . .
H(33) H 0.5380 0.0997 0.3901 0.025 Uiso 1.00 1 c R . .

loop_
_atom_site_aniso_label
_atom_site_aniso_U_11
_atom_site_aniso_U_22
_atom_site_aniso_U_33
_atom_site_aniso_U_12
_atom_site_aniso_U_13
_atom_site_aniso_U_23
Ni(1) 0.0266(3) 0.0162(2) 0.0186(3) 0.0066(2) -0.0017(2) 0.0071(2)
S(4) 0.0276(4) 0.0191(3) 0.0198(3) 0.0055(3) -0.0006(3) 0.0056(3)
S(5) 0.0286(4) 0.0217(4) 0.0206(3) 0.0095(3) -0.0037(3) 0.0062(3)
S(2) 0.0259(4) 0.0215(4) 0.0281(4) 0.0068(3) 0.0001(3) 0.0058(3)
S(1) 0.0283(4) 0.0201(4) 0.0236(4) 0.0073(3) -0.0052(3) 0.0039(3)
S(3) 0.0297(4) 0.0193(3) 0.0250(4) 0.0063(3) 0.0082(3) 0.0083(3)
C(3) 0.027(2) 0.016(1) 0.014(1) 0.005(1) 0.001(1) 0.005(1)
C(1) 0.026(2) 0.016(1) 0.022(1) 0.007(1) 0.005(1) 0.008(1)
C(2) 0.025(2) 0.017(1) 0.018(1) 0.002(1) 0.003(1) 0.008(1)
Ni(2) 0.0401(4) 0.0203(3) 0.0196(3) 0.0103(3) 0.0047(2) 0.0091(2)
S(9) 0.0412(5) 0.0345(4) 0.0312(4) 0.0132(4) 0.0092(4) 0.0217(4)
S(7) 0.0411(5) 0.0366(5) 0.0313(4) 0.0090(4) 0.0038(4) 0.0229(4)
S(10) 0.0430(5) 0.0291(4) 0.0210(4) 0.0123(4) 0.0056(3) 0.0125(3)
S(6) 0.0415(5) 0.0313(4) 0.0244(4) 0.0088(4) 0.0049(4) 0.0165(3)
S(8) 0.0407(5) 0.0445(5) 0.0472(6) 0.0096(4) 0.0057(4) 0.0306(5)
C(4) 0.037(2) 0.022(1) 0.026(2) 0.007(1) 0.004(1) 0.013(1)
C(6) 0.041(2) 0.023(1) 0.027(2) 0.013(1) 0.007(1) 0.014(1)
C(5) 0.044(2) 0.028(2) 0.033(2) 0.012(2) 0.007(2) 0.020(1)
O(2) 0.031(1) 0.029(1) 0.032(1) 0.009(1) -0.001(1) 0.014(1)
O(4) 0.030(1) 0.027(1) 0.028(1) 0.004(1) 0.005(1) 0.0112(9)
O(3) 0.035(1) 0.028(1) 0.025(1) 0.009(1) 0.004(1) 0.0120(9)
O(6) 0.026(1) 0.025(1) 0.029(1) 0.0039(9) 0.0034(9) 0.0112(9)
O(5) 0.032(1) 0.024(1) 0.037(1) 0.008(1) 0.004(1) 0.013(1)
O(1) 0.030(1) 0.028(1) 0.032(1) 0.004(1) 0.000(1) 0.014(1)
C(8) 0.029(2) 0.034(2) 0.041(2) 0.011(1) 0.006(1) 0.025(2)
C(16) 0.023(2) 0.025(2) 0.033(2) 0.001(1) -0.000(1) 0.013(1)
C(17) 0.028(2) 0.026(2) 0.026(2) 0.002(1) 0.003(1) 0.008(1)
C(14) 0.023(2) 0.022(1) 0.043(2) 0.007(1) 0.008(1) 0.015(1)
C(7) 0.031(2) 0.024(2) 0.038(2) 0.007(1) 0.004(1) 0.016(1)
C(18) 0.029(2) 0.021(1) 0.038(2) 0.005(1) 0.003(1) 0.010(1)
C(9) 0.036(2) 0.036(2) 0.023(2) 0.012(2) -0.004(1) 0.014(1)
C(10) 0.040(2) 0.041(2) 0.026(2) 0.012(2) -0.000(1) 0.018(2)
C(12) 0.046(2) 0.028(2) 0.027(2) 0.016(2) 0.010(1) 0.009(1)
C(15) 0.024(2) 0.026(2) 0.036(2) 0.001(1) -0.001(1) 0.015(1)
C(13) 0.034(2) 0.034(2) 0.040(2) 0.012(1) 0.018(2) 0.019(2)
C(11) 0.048(2) 0.023(2) 0.027(2) 0.006(1) 0.001(2) 0.008(1)
N(1) 0.019(1) 0.021(1) 0.022(1) 0.003(1) 0.003(1) 0.013(1)
C(21) 0.024(2) 0.029(2) 0.032(2) 0.005(1) 0.003(1) 0.019(1)
C(20) 0.025(2) 0.035(2) 0.041(2) 0.012(1) 0.011(1) 0.029(2)
C(24) 0.028(2) 0.033(2) 0.033(2) 0.009(1) 0.007(1) 0.022(1)
C(23) 0.024(2) 0.038(2) 0.040(2) 0.014(1) 0.010(1) 0.030(2)
C(25) 0.032(2) 0.027(2) 0.038(2) 0.013(1) 0.015(1) 0.019(1)
C(19) 0.029(2) 0.029(2) 0.031(2) 0.008(1) 0.007(1) 0.019(1)
C(22) 0.032(2) 0.029(2) 0.039(2) 0.012(1) 0.014(1) 0.023(1)

loop_
_atom_type_symbol
_atom_type_description
_atom_type_scat_dispersion_real
_atom_type_scat_dispersion_imag
_atom_type_scat_source
C C 0.003 0.002
;
International Tables for Crystallography
(1992, Vol. C, Tables 4.2.6.8 and 6.1.1.4)
;
Ni Ni 0.339 1.112
;
International Tables for Crystallography
(1992, Vol. C, Tables 4.2.6.8 and 6.1.1.4)
;
S S 0.125 0.123
;
International Tables for Crystallography
(1992, Vol. C, Tables 4.2.6.8 and 6.1.1.4)
;
O O 0.011 0.006
;
International Tables for Crystallography
(1992, Vol. C, Tables 4.2.6.8 and 6.1.1.4)
;
N N 0.006 0.003
;
International Tables for Crystallography
(1992, Vol. C, Tables 4.2.6.8 and 6.1.1.4)
;
H H 0.000 0.000
;
International Tables for Crystallography
(1992, Vol. C, Table 6.1.1.4)
;

loop_
_geom_angle_atom_site_label_1
_geom_angle_atom_site_label_2
_geom_angle_atom_site_label_3
_geom_angle
_geom_angle_publ_flag
_geom_angle_site_symmetry_1
_geom_angle_site_symmetry_2
_geom_angle_site_symmetry_3
S(5) Ni(1) S(5) 180.0000 ? 55502 . .
S(1) Ni(1) S(5) 93.6309 ? . . .
S(1) Ni(1) S(5) 86.3691 ? 55502 . .
Ni(1) S(5) C(3) 101.5410 ? . . .
S(1) Ni(1) S(5) 86.3691 ? . . 55502
S(1) Ni(1) S(5) 93.6309 ? 55502 . 55502
Ni(1) S(5) C(3) 101.5410 ? . 55502 55502
S(1) Ni(1) S(1) 180.0000 ? 55502 . .
Ni(1) S(1) C(1) 101.8507 ? . . .
Ni(1) S(1) C(1) 101.8507 ? . 55502 55502
S(4) C(3) S(5) 122.2334 ? . . .
S(4) C(3) C(1) 115.5289 ? . . .
C(2) S(4) C(3) 97.7131 ? . . .
S(4) C(2) S(2) 113.2045 ? . . .
S(4) C(2) S(3) 123.4222 ? . . .
S(5) C(3) C(1) 122.2299 ? . . .
S(2) C(1) S(1) 122.7344 ? . . .
S(2) C(1) C(3) 116.5179 ? . . .
C(2) S(2) C(1) 97.0316 ? . . .
S(2) C(2) S(3) 123.3494 ? . . .
S(1) C(1) C(3) 120.7421 ? . . .
S(6) Ni(2) S(10) 93.2886 ? . . .
S(6) Ni(2) S(10) 86.7114 ? 66502 . .
Ni(2) S(10) C(6) 102.4643 ? . . .
S(6) Ni(2) S(10) 86.7114 ? . . 66502
S(6) Ni(2) S(10) 93.2886 ? 66502 . 66502
Ni(2) S(10) C(6) 102.4643 ? . 66502 66502
Ni(2) S(6) C(4) 101.9439 ? . . .
Ni(2) S(6) C(4) 101.9439 ? . 66502 66502
S(9) C(6) S(10) 123.0366 ? . . .
S(9) C(6) C(4) 116.5935 ? . . .
C(5) S(9) C(6) 97.3841 ? . . .
S(9) C(5) S(7) 112.9855 ? . . .
S(9) C(5) S(8) 123.8533 ? . . .
S(7) C(4) S(6) 122.8482 ? . . .
S(7) C(4) C(6) 115.1954 ? . . .
C(5) S(7) C(4) 97.8035 ? . . .
S(7) C(5) S(8) 123.1612 ? . . .
S(10) C(6) C(4) 120.3409 ? . . .
S(6) C(4) C(6) 121.9546 ? . . .
C(9) O(2) C(8) 111.4319 ? . . .
O(2) C(8) C(7) 108.2663 ? . . .
O(2) C(9) C(10) 108.9694 ? . . .
C(13) O(4) C(12) 111.2451 ? . . .
O(4) C(12) C(11) 108.8194 ? . . .
O(4) C(13) C(14) 109.0235 ? . . .
O(3) C(10) C(9) 109.7876 ? . . .
C(11) O(3) C(10) 111.5550 ? . . .
O(3) C(11) C(12) 113.3212 ? . . .
C(17) O(6) C(16) 112.3916 ? . . .
O(6) C(16) C(15) 109.4023 ? . . .
O(6) C(17) C(18) 112.5353 ? . . .
O(5) C(14) C(13) 108.6782 ? . . .
C(15) O(5) C(14) 111.6175 ? . . .
O(5) C(15) C(16) 108.8574 ? . . .
O(1) C(7) C(8) 109.6496 ? . . .
C(18) O(1) C(7) 112.8743 ? . . .
O(1) C(18) C(17) 108.3857 ? . . .
N(1) C(19) C(20) 109.6082 ? . . .
N(1) C(19) C(19) 108.5190 ? . . 65602
C(21) C(20) C(19) 118.0767 ? . . .
C(21) C(20) C(25) 119.2479 ? . . .
C(22) C(21) C(20) 120.6218 ? . . .
C(21) C(22) C(23) 119.5957 ? . . .
C(19) C(20) C(25) 122.6633 ? . . .
C(20) C(25) C(24) 120.2525 ? . . .
C(20) C(19) C(19) 113.7754 ? . . 65602
C(25) C(24) C(23) 119.6907 ? . . .
C(24) C(23) C(22) 120.5825 ? . . .
C(19) C(19) C(20) 113.7754 ? . 65602 65602
C(19) C(19) N(1) 108.5190 ? . 65602 65602
O(2) C(8) H(4) 109.6686 ? . . .
O(2) C(8) H(3) 109.7656 ? . . .
O(2) C(9) H(5) 109.8175 ? . . .
O(2) C(9) H(6) 109.3268 ? . . .
O(4) C(12) H(11) 109.4641 ? . . .
O(4) C(12) H(12) 109.8165 ? . . .
O(4) C(13) H(13) 109.3806 ? . . .
O(4) C(13) H(14) 109.7071 ? . . .
O(3) C(10) H(7) 109.3505 ? . . .
O(3) C(10) H(8) 109.3773 ? . . .
O(3) C(11) H(9) 108.5928 ? . . .
O(3) C(11) H(10) 108.4594 ? . . .
O(6) C(16) H(19) 109.3963 ? . . .
O(6) C(16) H(20) 109.5705 ? . . .
O(6) C(17) H(21) 108.5825 ? . . .
O(6) C(17) H(22) 108.8074 ? . . .
O(5) C(14) H(15) 109.4385 ? . . .
O(5) C(14) H(16) 109.6212 ? . . .
O(5) C(15) H(17) 109.7583 ? . . .
O(5) C(15) H(18) 109.4499 ? . . .
O(1) C(7) H(1) 109.4384 ? . . .
O(1) C(7) H(2) 109.2315 ? . . .
O(1) C(18) H(23) 109.9495 ? . . .
O(1) C(18) H(24) 109.3792 ? . . .
H(4) C(8) C(7) 109.9896 ? . . .
C(8) C(7) H(1) 109.2637 ? . . .
C(8) C(7) H(2) 109.7808 ? . . .
H(3) C(8) C(7) 109.6683 ? . . .
H(4) C(8) H(3) 109.4655 ? . . .
C(16) C(15) H(17) 109.9484 ? . . .
C(16) C(15) H(18) 109.3505 ? . . .
H(19) C(16) C(15) 109.8937 ? . . .
H(20) C(16) C(15) 109.1098 ? . . .
H(20) C(16) H(19) 109.4546 ? . . .
H(21) C(17) C(18) 109.0270 ? . . .
H(22) C(17) C(18) 108.3932 ? . . .
C(17) C(18) H(23) 110.0478 ? . . .
C(17) C(18) H(24) 109.6006 ? . . .
H(22) C(17) H(21) 109.4601 ? . . .
C(14) C(13) H(13) 109.1268 ? . . .
C(14) C(13) H(14) 110.1269 ? . . .
H(15) C(14) C(13) 109.3928 ? . . .
H(16) C(14) C(13) 110.2338 ? . . .
H(16) C(14) H(15) 109.4587 ? . . .
H(2) C(7) H(1) 109.4631 ? . . .
H(24) C(18) H(23) 109.4593 ? . . .
C(9) C(10) H(7) 109.4992 ? . . .
H(5) C(9) C(10) 109.9736 ? . . .
H(6) C(9) C(10) 109.2751 ? . . .
C(9) C(10) H(8) 109.3497 ? . . .
H(6) C(9) H(5) 109.4612 ? . . .
H(8) C(10) H(7) 109.4627 ? . . .
C(12) C(11) H(9) 108.7880 ? . . .
C(12) C(11) H(10) 108.1740 ? . . .
H(11) C(12) C(11) 110.0675 ? . . .
H(12) C(12) C(11) 109.1996 ? . . .
H(12) C(12) H(11) 109.4599 ? . . .
H(18) C(15) H(17) 109.4602 ? . . .
H(14) C(13) H(13) 109.4582 ? . . .
H(10) C(11) H(9) 109.4563 ? . . .
H(31) N(1) C(19) 109.4639 ? . . .
H(32) N(1) C(19) 109.3300 ? . . .
H(33) N(1) C(19) 109.6125 ? . . .
N(1) C(19) H(25) 108.4194 ? . . .
H(32) N(1) H(31) 109.4747 ? . . .
H(33) N(1) H(31) 109.4742 ? . . .
H(33) N(1) H(32) 109.4718 ? . . .
H(26) C(21) C(20) 119.8016 ? . . .
H(26) C(21) C(22) 119.5717 ? . . .
C(21) C(22) H(27) 119.8335 ? . . .
C(20) C(25) H(30) 119.8100 ? . . .
C(20) C(19) H(25) 108.4264 ? . . .
C(24) C(23) H(28) 119.8014 ? . . .
H(29) C(24) C(23) 120.2663 ? . . .
C(24) C(25) H(30) 119.9364 ? . . .
H(29) C(24) C(25) 120.0424 ? . . .
C(23) C(22) H(27) 120.5581 ? . . .
H(28) C(23) C(22) 119.6136 ? . . .
H(25) C(19) C(19) 107.9591 ? . . 65602
C(19) C(19) H(25) 107.9591 ? . 65602 65602

loop_
_geom_bond_atom_site_label_1
_geom_bond_atom_site_label_2
_geom_bond_distance
_geom_bond_publ_flag
_geom_bond_site_symmetry_1
_geom_bond_site_symmetry_2
Ni(1) S(5) 2.1584 ? . .
Ni(1) S(5) 2.1584 ? . 55502
Ni(1) S(1) 2.1636 ? . .
Ni(1) S(1) 2.1636 ? . 55502
S(4) C(3) 1.7432 ? . .
S(4) C(2) 1.7337 ? . .
S(5) C(3) 1.7103 ? . .
S(2) C(1) 1.7498 ? . .
S(2) C(2) 1.7328 ? . .
S(1) C(1) 1.7168 ? . .
S(3) C(2) 1.6488 ? . .
C(3) C(1) 1.3615 ? . .
Ni(2) S(10) 2.1696 ? . .
Ni(2) S(10) 2.1696 ? . 66502
Ni(2) S(6) 2.1697 ? . .
Ni(2) S(6) 2.1697 ? . 66502
S(9) C(6) 1.7445 ? . .
S(9) C(5) 1.7407 ? . .
S(7) C(4) 1.7523 ? . .
S(7) C(5) 1.7395 ? . .
S(10) C(6) 1.7242 ? . .
S(6) C(4) 1.7182 ? . .
S(8) C(5) 1.6498 ? . .
C(4) C(6) 1.3747 ? . .
O(2) C(8) 1.4182 ? . .
O(2) C(9) 1.4250 ? . .
O(4) C(12) 1.4199 ? . .
O(4) C(13) 1.4235 ? . .
O(3) C(10) 1.4227 ? . .
O(3) C(11) 1.4291 ? . .
O(6) C(16) 1.4279 ? . .
O(6) C(17) 1.4158 ? . .
O(5) C(14) 1.4191 ? . .
O(5) C(15) 1.4122 ? . .
O(1) C(7) 1.4269 ? . .
O(1) C(18) 1.4091 ? . .
C(8) C(7) 1.5041 ? . .
C(16) C(15) 1.5159 ? . .
C(17) C(18) 1.5278 ? . .
C(14) C(13) 1.5093 ? . .
C(9) C(10) 1.4993 ? . .
C(12) C(11) 1.5187 ? . .
N(1) C(19) 1.5182 ? . .
C(21) C(20) 1.3809 ? . .
C(21) C(22) 1.3924 ? . .
C(20) C(25) 1.4025 ? . .
C(20) C(19) 1.5307 ? . .
C(24) C(23) 1.3776 ? . .
C(24) C(25) 1.3938 ? . .
C(23) C(22) 1.3907 ? . .
C(19) C(19) 1.5247 ? . 65602
C(8) H(3) 0.9500 ? . .
C(8) H(4) 0.9500 ? . .
C(16) H(19) 0.9500 ? . .
C(16) H(20) 0.9500 ? . .
C(17) H(21) 0.9500 ? . .
C(17) H(22) 0.9500 ? . .
C(14) H(15) 0.9499 ? . .
C(14) H(16) 0.9500 ? . .
C(7) H(1) 0.9500 ? . .
C(7) H(2) 0.9500 ? . .
C(18) H(23) 0.9500 ? . .
C(18) H(24) 0.9500 ? . .
C(9) H(5) 0.9501 ? . .
C(9) H(6) 0.9500 ? . .
C(10) H(7) 0.9500 ? . .
C(10) H(8) 0.9499 ? . .
C(12) H(11) 0.9500 ? . .
C(12) H(12) 0.9500 ? . .
C(15) H(17) 0.9500 ? . .
C(15) H(18) 0.9500 ? . .
C(13) H(13) 0.9500 ? . .
C(13) H(14) 0.9499 ? . .
C(11) H(9) 0.9499 ? . .
C(11) H(10) 0.9499 ? . .
H(7) C(10) 0.9500 ? . .
H(16) C(14) 0.9500 ? . .
N(1) H(31) 0.9499 ? . .
N(1) H(32) 0.9501 ? . .
N(1) H(33) 0.9499 ? . .
C(21) H(26) 0.9500 ? . .
C(24) H(29) 0.9500 ? . .
C(23) H(28) 0.9500 ? . .
C(25) H(30) 0.9500 ? . .
C(19) H(25) 0.9500 ? . .
C(22) H(27) 0.9500 ? . .

loop_
_geom_contact_atom_site_label_1
_geom_contact_atom_site_label_2
_geom_contact_distance
_geom_contact_publ_flag
_geom_contact_site_symmetry_1
_geom_contact_site_symmetry_2
Ni(1) C(3) 3.0101 ? . .
Ni(1) C(3) 3.0101 ? . 55502
Ni(1) C(1) 3.0255 ? . .
Ni(1) C(1) 3.0255 ? . 55502
S(4) S(5) 3.0239 ? . .
S(4) S(2) 2.8941 ? . .
S(4) S(3) 2.9788 ? . .
S(4) S(3) 3.5282 ? . 54402
S(4) C(1) 2.6340 ? . .
S(4) C(16) 3.7975 ? . 44401
S(5) S(1) 3.1514 ? . .
S(5) S(1) 2.9577 ? . 55502
S(5) C(1) 2.6949 ? . .
S(5) S(9) 3.6145 ? . 55502
S(5) C(24) 3.5873 ? . 45401
S(5) C(23) 3.7391 ? . 45401
S(2) S(1) 3.0427 ? . .
S(2) S(3) 2.9770 ? . .
S(2) C(3) 2.6538 ? . .
S(2) S(7) 3.7778 ? . 54501
S(1) S(5) 2.9577 ? . 55502
S(1) C(3) 2.6815 ? . .
S(1) S(8) 3.7494 ? . 55502
S(1) C(9) 3.5285 ? . .
S(3) S(4) 3.5282 ? . 54402
S(3) S(7) 3.5217 ? . 54501
S(3) C(16) 3.4450 ? . 44401
S(3) C(7) 3.6526 ? . 65502
S(3) C(15) 3.7309 ? . 44401
S(3) C(22) 3.7187 ? . 64502
C(3) C(2) 2.6183 ? . .
C(3) S(9) 3.3573 ? . 55502
C(1) C(2) 2.6090 ? . .
C(1) S(9) 3.5582 ? . 55502
C(2) S(7) 3.6363 ? . 54501
Ni(2) C(4) 3.0336 ? . .
Ni(2) C(4) 3.0336 ? . 66502
Ni(2) C(6) 3.0487 ? . .
Ni(2) C(6) 3.0487 ? . 66502
Ni(2) C(11) 3.5793 ? . 56501
Ni(2) C(11) 3.5793 ? . 65502
S(9) S(5) 3.6145 ? . 55502
S(9) C(3) 3.3573 ? . 55502
S(9) C(1) 3.5582 ? . 55502
S(9) S(7) 2.9019 ? . .
S(9) S(10) 3.0488 ? . .
S(9) S(8) 2.9919 ? . .
S(9) S(8) 3.7405 ? . 56502
S(9) C(4) 2.6608 ? . .
S(7) S(2) 3.7778 ? . 56501
S(7) S(3) 3.5217 ? . 56501
S(7) C(2) 3.6363 ? . 56501
S(7) S(6) 3.0478 ? . .
S(7) S(8) 2.9811 ? . .
S(7) C(6) 2.6478 ? . .
S(10) S(6) 3.1551 ? . .
S(10) S(6) 2.9790 ? . 66502
S(10) C(4) 2.6939 ? . .
S(10) C(17) 3.6182 ? . 66602
S(10) C(12) 3.7462 ? . 65502
S(6) S(10) 2.9790 ? . 66502
S(6) C(6) 2.7096 ? . .
S(8) S(1) 3.7494 ? . 55502
S(8) S(9) 3.7405 ? . 56502
S(8) C(5) 3.7836 ? . 56502
C(4) C(5) 2.6314 ? . .
C(6) C(5) 2.6180 ? . .
C(6) C(12) 3.7504 ? . 65502
C(5) S(8) 3.7836 ? . 56502
C(5) C(5) 3.6585 ? . 56502
O(2) O(3) 2.8349 ? . .
O(2) O(1) 2.8354 ? . .
O(2) C(7) 2.3687 ? . .
O(2) C(10) 2.3806 ? . .
O(2) N(1) 2.9655 ? . .
O(2) C(25) 3.6314 ? . 65602
O(4) O(3) 2.8514 ? . .
O(4) O(5) 2.7933 ? . .
O(4) C(14) 2.3886 ? . .
O(4) C(10) 3.6411 ? . .
O(4) C(11) 2.3904 ? . .
O(4) N(1) 2.8783 ? . .
O(4) C(21) 3.1869 ? . .
O(4) C(20) 3.4101 ? . .
O(4) C(19) 3.4412 ? . .
O(3) C(9) 2.3908 ? . .
O(3) C(12) 2.4632 ? . .
O(3) N(1) 2.9201 ? . .
O(3) C(25) 3.6066 ? . 65602
O(3) C(19) 3.2994 ? . .
O(6) O(5) 2.8622 ? . .
O(6) O(1) 2.8509 ? . .
O(6) C(18) 2.4488 ? . .
O(6) C(15) 2.4031 ? . .
O(6) N(1) 2.8326 ? . .
O(6) C(25) 3.3567 ? . .
O(6) C(19) 3.6180 ? . .
O(6) C(19) 3.7372 ? . 65602
O(5) C(16) 2.3824 ? . .
O(5) C(13) 2.3799 ? . .
O(5) N(1) 2.9890 ? . .
O(5) C(20) 3.6779 ? . .
O(5) C(25) 3.6570 ? . .
O(1) C(8) 2.3962 ? . .
O(1) C(16) 3.6982 ? . .
O(1) C(17) 2.3828 ? . .
O(1) N(1) 3.1428 ? . .
O(1) C(21) 3.2174 ? . 65602
O(1) C(20) 3.5912 ? . 65602
O(1) C(22) 3.6426 ? . 65602
C(8) C(18) 3.6760 ? . .
C(8) C(9) 2.3492 ? . .
C(8) C(10) 3.6533 ? . .
C(8) C(23) 3.7841 ? . 65602
C(16) S(4) 3.7975 ? . 66601
C(16) S(3) 3.4450 ? . 66601
C(16) C(17) 2.3630 ? . .
C(16) C(14) 3.6671 ? . .
C(16) C(18) 3.0636 ? . .
C(16) N(1) 3.7129 ? . .
C(17) S(10) 3.6182 ? . 66602
C(17) C(7) 3.6660 ? . .
C(17) C(15) 3.6853 ? . .
C(17) N(1) 3.6824 ? . .
C(14) C(12) 3.6687 ? . .
C(14) C(15) 2.3419 ? . .
C(14) N(1) 3.7216 ? . .
C(14) C(21) 3.7634 ? . .
C(14) C(20) 3.7200 ? . .
C(7) S(3) 3.6526 ? . 65502
C(7) C(18) 2.3632 ? . .
C(7) C(9) 3.6529 ? . .
C(9) C(11) 3.6790 ? . .
C(9) C(24) 3.6816 ? . 65602
C(9) C(25) 3.6816 ? . 65602
C(10) C(10) 3.5490 ? . 65502
C(10) C(12) 3.0418 ? . .
C(10) C(11) 2.3580 ? . .
C(10) N(1) 3.7654 ? . .
C(12) S(10) 3.7462 ? . 65502
C(12) C(6) 3.7504 ? . 65502
C(12) C(13) 2.3467 ? . .
C(15) S(3) 3.7309 ? . 66601
C(15) C(13) 3.6568 ? . .
C(15) N(1) 3.7455 ? . .
C(15) C(25) 3.5585 ? . .
C(13) C(11) 3.6764 ? . .
C(11) Ni(2) 3.5793 ? . 54501
C(11) N(1) 3.6774 ? . .
N(1) C(21) 3.4034 ? . .
N(1) C(21) 3.7914 ? . 65602
N(1) C(20) 2.4915 ? . .
N(1) C(20) 2.9606 ? . 65602
N(1) C(25) 3.2246 ? . .
N(1) C(25) 3.4360 ? . 65602
N(1) C(19) 2.4698 ? . 65602
C(21) O(1) 3.2174 ? . 65602
C(21) N(1) 3.7914 ? . 65602
C(21) C(24) 2.7794 ? . .
C(21) C(23) 2.4053 ? . .
C(21) C(25) 2.4013 ? . .
C(21) C(19) 2.4979 ? . .
C(21) C(19) 3.6930 ? . 65602
C(20) O(1) 3.5912 ? . 65602
C(20) N(1) 2.9606 ? . 65602
C(20) C(24) 2.4247 ? . .
C(20) C(23) 2.7828 ? . .
C(20) C(19) 2.5592 ? . 65602
C(20) C(22) 2.4092 ? . .
C(24) S(5) 3.5873 ? . 65601
C(24) C(9) 3.6816 ? . 65602
C(24) C(22) 2.4044 ? . .
C(23) S(5) 3.7391 ? . 65601
C(23) C(8) 3.7841 ? . 65602
C(23) C(25) 2.3963 ? . .
C(25) O(2) 3.6314 ? . 65602
C(25) O(3) 3.6066 ? . 65602
C(25) C(9) 3.6816 ? . 65602
C(25) N(1) 3.4360 ? . 65602
C(25) C(19) 2.5743 ? . .
C(25) C(19) 3.0817 ? . 65602
C(25) C(22) 2.7756 ? . .
C(19) O(6) 3.7372 ? . 65602
C(19) N(1) 2.4698 ? . 65602
C(19) C(21) 3.6930 ? . 65602
C(19) C(20) 2.5592 ? . 65602
C(19) C(25) 3.0817 ? . 65602
C(19) C(22) 3.7938 ? . .
C(22) S(3) 3.7187 ? . 64502
C(22) O(1) 3.6426 ? . 65602
Ni(1) H(13) 3.5630 ? . 45501
Ni(1) H(13) 3.5630 ? . 65502
S(4) H(17) 3.7526 ? . 65502
S(4) H(19) 3.3433 ? . 44401
S(4) H(20) 3.3621 ? . 44401
S(4) H(20) 3.5765 ? . 65502
S(4) H(21) 3.5636 ? . 44401
S(4) H(24) 3.1860 ? . 44401
S(4) H(28) 3.0953 ? . 45401
S(5) H(6) 3.4455 ? . 55502
S(5) H(13) 3.3773 ? . 65502
S(5) H(28) 3.2507 ? . 45401
S(5) H(29) 2.9626 ? . 45401
S(2) H(1) 3.3758 ? . 65502
S(2) H(7) 3.6006 ? . .
S(1) H(5) 3.3076 ? . .
S(1) H(6) 3.0989 ? . .
S(1) H(7) 3.1806 ? . .
S(1) H(12) 3.3395 ? . 65502
S(1) H(13) 3.2097 ? . 65502
S(3) H(1) 2.8171 ? . 65502
S(3) H(2) 3.7932 ? . 65502
S(3) H(17) 3.1001 ? . 44401
S(3) H(19) 3.0577 ? . 44401
S(3) H(20) 3.1856 ? . 44401
S(3) H(20) 3.2327 ? . 65502
S(3) H(24) 2.9423 ? . 65502
S(3) H(27) 2.9588 ? . 64502
S(3) H(28) 3.3847 ? . 64502
C(3) H(13) 3.0232 ? . 65502
C(3) H(28) 3.4740 ? . 45401
C(1) H(13) 2.9548 ? . 65502
C(2) H(1) 3.3237 ? . 65502
C(2) H(19) 3.2621 ? . 44401
C(2) H(20) 3.6133 ? . 44401
C(2) H(20) 3.3472 ? . 65502
Ni(2) H(9) 3.2034 ? . 56501
Ni(2) H(9) 3.2034 ? . 65502
Ni(2) H(10) 3.2457 ? . 56501
Ni(2) H(10) 3.2457 ? . 65502
Ni(2) H(11) 3.2934 ? . 56501
Ni(2) H(11) 3.2934 ? . 65502
S(9) H(11) 3.7742 ? . 65502
S(9) H(14) 3.7432 ? . 65502
S(9) H(21) 3.3645 ? . 66602
S(7) H(14) 3.3382 ? . 65502
S(7) H(17) 3.6596 ? . 45401
S(7) H(19) 3.0157 ? . 45401
S(10) H(4) 3.4077 ? . .
S(10) H(9) 3.6735 ? . 65502
S(10) H(10) 3.5751 ? . 56501
S(10) H(11) 2.9463 ? . 65502
S(10) H(21) 3.2140 ? . 66602
S(10) H(22) 3.2483 ? . 66602
S(10) H(23) 3.5525 ? . 66602
S(6) H(9) 3.4447 ? . 56501
S(6) H(10) 3.5596 ? . 65502
S(6) H(11) 3.2670 ? . 65502
S(6) H(26) 3.5320 ? . 65502
S(6) H(27) 3.3378 ? . 65502
S(8) H(19) 3.3995 ? . 45401
S(8) H(21) 3.4476 ? . 45401
S(8) H(30) 3.6918 ? . 45401
C(4) H(11) 2.9497 ? . 65502
C(4) H(14) 3.3846 ? . 65502
C(6) H(11) 2.8071 ? . 65502
C(6) H(14) 3.5891 ? . 65502
C(6) H(21) 3.4746 ? . 66602
C(5) H(14) 3.5124 ? . 65502
C(5) H(19) 3.6519 ? . 45401
O(2) H(1) 2.5132 ? . .
O(2) H(2) 3.1876 ? . .
O(2) H(3) 1.9558 ? . .
O(2) H(4) 1.9547 ? . .
O(2) H(5) 1.9625 ? . .
O(2) H(6) 1.9569 ? . .
O(2) H(7) 3.1968 ? . .
O(2) H(8) 2.5361 ? . .
O(2) H(30) 3.7832 ? . 65602
O(2) H(31) 3.0667 ? . .
O(2) H(32) 3.3895 ? . .
O(2) H(33) 2.1432 ? . .
O(4) H(8) 3.3207 ? . .
O(4) H(9) 3.2004 ? . .
O(4) H(10) 2.5796 ? . .
O(4) H(11) 1.9538 ? . .
O(4) H(12) 1.9578 ? . .
O(4) H(13) 1.9561 ? . .
O(4) H(14) 1.9598 ? . .
O(4) H(15) 2.5615 ? . .
O(4) H(16) 3.2097 ? . .
O(4) H(25) 3.3869 ? . .
O(4) H(26) 3.0141 ? . .
O(4) H(31) 1.9559 ? . .
O(4) H(32) 3.3676 ? . .
O(4) H(33) 3.4075 ? . .
O(3) H(5) 3.2071 ? . .
O(3) H(6) 2.5447 ? . .
O(3) H(7) 1.9550 ? . .
O(3) H(8) 1.9553 ? . .
O(3) H(9) 1.9520 ? . .
O(3) H(10) 1.9505 ? . .
O(3) H(11) 3.2664 ? . .
O(3) H(12) 2.6753 ? . .
O(3) H(25) 2.7304 ? . .
O(3) H(26) 3.7609 ? . .
O(3) H(30) 3.0249 ? . 65602
O(3) H(31) 2.5612 ? . .
O(3) H(33) 2.6574 ? . .
O(6) H(17) 3.2175 ? . .
O(6) H(18) 2.5406 ? . .
O(6) H(19) 1.9602 ? . .
O(6) H(20) 1.9622 ? . .
O(6) H(21) 1.9402 ? . .
O(6) H(22) 1.9427 ? . .
O(6) H(23) 3.2529 ? . .
O(6) H(24) 2.6436 ? . .
O(6) H(25) 3.0779 ? . 65602
O(6) H(30) 2.7327 ? . .
O(6) H(31) 3.3043 ? . .
O(6) H(32) 1.8838 ? . .
O(6) H(33) 3.2515 ? . .
O(5) H(13) 2.5488 ? . .
O(5) H(14) 3.2010 ? . .
O(5) H(15) 1.9528 ? . .
O(5) H(16) 1.9550 ? . .
O(5) H(17) 1.9503 ? . .
O(5) H(18) 1.9468 ? . .
O(5) H(19) 3.1971 ? . .
O(5) H(20) 2.5198 ? . .
O(5) H(30) 3.7706 ? . .
O(5) H(31) 2.5398 ? . .
O(5) H(32) 2.5891 ? . .
O(5) H(33) 3.6849 ? . .
O(1) H(1) 1.9598 ? . .
O(1) H(2) 1.9574 ? . .
O(1) H(2) 3.1813 ? . 66602
O(1) H(3) 2.5484 ? . .
O(1) H(4) 3.2126 ? . .
O(1) H(20) 3.4177 ? . .
O(1) H(21) 3.1942 ? . .
O(1) H(22) 2.5562 ? . .
O(1) H(23) 1.9497 ? . .
O(1) H(24) 1.9433 ? . .
O(1) H(25) 3.7698 ? . 65602
O(1) H(26) 3.1727 ? . 65602
O(1) H(31) 3.7447 ? . .
O(1) H(32) 2.7639 ? . .
O(1) H(33) 2.6539 ? . .
C(8) H(1) 2.0267 ? . .
C(8) H(2) 2.0327 ? . .
C(8) H(2) 3.7157 ? . 66602
C(8) H(5) 2.4776 ? . .
C(8) H(6) 2.6193 ? . .
C(8) H(23) 3.1425 ? . 66602
C(8) H(33) 3.0241 ? . .
C(16) H(17) 2.0453 ? . .
C(16) H(18) 2.0384 ? . .
C(16) H(21) 2.4395 ? . .
C(16) H(22) 3.1549 ? . .
C(16) H(24) 2.7928 ? . .
C(16) H(30) 3.5903 ? . .
C(16) H(32) 2.8237 ? . .
C(17) H(19) 2.5126 ? . .
C(17) H(20) 2.6125 ? . .
C(17) H(23) 2.0571 ? . .
C(17) H(24) 2.0519 ? . .
C(17) H(25) 3.3264 ? . 65602
C(17) H(26) 3.3164 ? . 65602
C(17) H(30) 3.6346 ? . .
C(17) H(32) 2.8274 ? . .
C(17) H(33) 3.7924 ? . .
C(14) H(13) 2.0298 ? . .
C(14) H(14) 2.0414 ? . .
C(14) H(17) 2.5749 ? . .
C(14) H(18) 2.5026 ? . .
C(14) H(31) 3.0608 ? . .
C(14) H(32) 3.5800 ? . .
C(7) H(2) 3.0866 ? . 66602
C(7) H(3) 2.0314 ? . .
C(7) H(4) 2.0351 ? . .
C(7) H(23) 2.6933 ? . .
C(7) H(23) 3.3347 ? . 66602
C(7) H(24) 2.4481 ? . .
C(7) H(27) 3.6810 ? . 56501
C(7) H(32) 3.7414 ? . .
C(7) H(33) 3.2593 ? . .
C(18) H(1) 2.5936 ? . .
C(18) H(2) 2.5308 ? . .
C(18) H(2) 3.3434 ? . 66602
C(18) H(3) 3.7454 ? . 66602
C(18) H(4) 3.7729 ? . 66602
C(18) H(19) 3.3655 ? . .
C(18) H(20) 2.8028 ? . .
C(18) H(21) 2.0452 ? . .
C(18) H(22) 2.0378 ? . .
C(18) H(26) 3.6092 ? . 65602
C(18) H(32) 3.2776 ? . .
C(18) H(33) 3.7390 ? . .
C(9) H(3) 2.6190 ? . .
C(9) H(4) 2.4784 ? . .
C(9) H(7) 2.0251 ? . .
C(9) H(8) 2.0234 ? . .
C(9) H(8) 3.6080 ? . 65502
C(9) H(12) 3.7401 ? . 65502
C(9) H(29) 3.6305 ? . 65602
C(9) H(30) 3.6129 ? . 65602
C(9) H(31) 3.7719 ? . .
C(9) H(33) 3.0244 ? . .
C(10) H(5) 2.0307 ? . .
C(10) H(5) 3.7223 ? . 65502
C(10) H(6) 2.0226 ? . .
C(10) H(7) 3.2638 ? . 65502
C(10) H(8) 3.0241 ? . 65502
C(10) H(9) 2.4480 ? . .
C(10) H(10) 3.1527 ? . .
C(10) H(12) 2.7805 ? . .
C(10) H(31) 3.3998 ? . .
C(10) H(33) 3.2721 ? . .
C(12) H(5) 3.6599 ? . 65502
C(12) H(7) 3.4114 ? . .
C(12) H(8) 2.7166 ? . .
C(12) H(9) 2.0343 ? . .
C(12) H(10) 2.0270 ? . .
C(12) H(13) 2.5738 ? . .
C(12) H(14) 2.5101 ? . .
C(12) H(26) 3.5259 ? . .
C(12) H(31) 2.9374 ? . .
C(15) H(15) 2.5833 ? . .
C(15) H(16) 2.4961 ? . .
C(15) H(19) 2.0446 ? . .
C(15) H(20) 2.0355 ? . .
C(15) H(30) 3.4446 ? . .
C(15) H(31) 3.5950 ? . .
C(15) H(32) 3.0481 ? . .
C(13) H(11) 2.5094 ? . .
C(13) H(12) 2.5756 ? . .
C(13) H(15) 2.0329 ? . .
C(13) H(16) 2.0426 ? . .
C(13) H(31) 2.9358 ? . .
C(11) H(7) 2.5538 ? . .
C(11) H(8) 2.5436 ? . .
C(11) H(11) 2.0492 ? . .
C(11) H(12) 2.0391 ? . .
C(11) H(22) 3.7634 ? . 65602
C(11) H(25) 3.2042 ? . .
C(11) H(26) 3.2552 ? . .
C(11) H(31) 3.0631 ? . .
C(11) H(33) 3.7332 ? . .
H(1) S(2) 3.3758 ? . 65502
H(1) S(3) 2.8171 ? . 65502
H(1) C(2) 3.3237 ? . 65502
H(2) S(3) 3.7932 ? . 65502
H(2) O(1) 3.1813 ? . 66602
H(2) C(8) 3.7157 ? . 66602
H(2) C(7) 3.0866 ? . 66602
H(2) C(18) 3.3434 ? . 66602
H(2) C(22) 3.5958 ? . 56501
H(3) C(18) 3.7454 ? . 66602
H(3) C(21) 3.4358 ? . 65602
H(3) C(20) 3.6179 ? . 65602
H(3) C(24) 3.0615 ? . 65602
H(3) C(23) 2.8578 ? . 65602
H(3) C(25) 3.4305 ? . 65602
H(3) C(22) 3.0682 ? . 65602
H(4) C(18) 3.7729 ? . 66602
H(5) C(10) 3.7223 ? . 65502
H(5) C(12) 3.6599 ? . 65502
H(6) S(5) 3.4455 ? . 55502
H(6) C(24) 2.8422 ? . 65602
H(6) C(23) 3.6734 ? . 65602
H(6) C(25) 2.9978 ? . 65602
H(7) S(2) 3.6006 ? . .
H(7) S(1) 3.1806 ? . .
H(7) O(2) 3.1968 ? . .
H(7) O(3) 1.9550 ? . .
H(7) C(9) 2.0251 ? . .
H(7) C(10) 3.2638 ? . 65502
H(7) C(12) 3.4114 ? . .
H(7) C(11) 2.5538 ? . .
H(8) C(9) 3.6080 ? . 65502
H(8) C(10) 3.0241 ? . 65502
H(9) Ni(2) 3.2034 ? . 54501
H(9) S(10) 3.6735 ? . 65502
H(9) S(6) 3.4447 ? . 54501
H(10) Ni(2) 3.2457 ? . 54501
H(10) S(10) 3.5751 ? . 54501
H(10) S(6) 3.5596 ? . 65502
H(10) N(1) 3.7121 ? . .
H(10) C(21) 3.2951 ? . .
H(10) C(19) 3.4985 ? . .
H(11) Ni(2) 3.2934 ? . 54501
H(11) S(9) 3.7742 ? . 65502
H(11) S(10) 2.9463 ? . 65502
H(11) S(6) 3.2670 ? . 65502
H(11) C(4) 2.9497 ? . 65502
H(11) C(6) 2.8071 ? . 65502
H(12) S(1) 3.3395 ? . 65502
H(12) C(9) 3.7401 ? . 65502
H(13) Ni(1) 3.5630 ? . 65501
H(13) S(5) 3.3773 ? . 65502
H(13) S(1) 3.2097 ? . 65502
H(13) C(3) 3.0232 ? . 65502
H(13) C(1) 2.9548 ? . 65502
H(14) S(9) 3.7432 ? . 65502
H(14) S(7) 3.3382 ? . 65502
H(14) C(4) 3.3846 ? . 65502
H(14) C(6) 3.5891 ? . 65502
H(14) C(5) 3.5124 ? . 65502
H(15) N(1) 3.6913 ? . .
H(15) C(21) 3.0187 ? . .
H(15) C(20) 3.0766 ? . .
H(15) C(24) 3.1060 ? . .
H(15) C(23) 3.0441 ? . .
H(15) C(25) 3.1224 ? . .
H(15) C(22) 2.9976 ? . .
H(16) O(4) 3.2097 ? . .
H(16) O(5) 1.9550 ? . .
H(16) C(15) 2.4961 ? . .
H(16) C(13) 2.0426 ? . .
H(17) S(4) 3.7526 ? . 65502
H(17) S(3) 3.1001 ? . 66601
H(17) S(7) 3.6596 ? . 65601
H(18) C(20) 3.5999 ? . .
H(18) C(24) 2.9998 ? . .
H(18) C(25) 2.8407 ? . .
H(19) S(4) 3.3433 ? . 66601
H(19) S(3) 3.0577 ? . 66601
H(19) C(2) 3.2621 ? . 66601
H(19) S(7) 3.0157 ? . 65601
H(19) S(8) 3.3995 ? . 65601
H(19) C(5) 3.6519 ? . 65601
H(20) S(4) 3.3621 ? . 66601
H(20) S(4) 3.5765 ? . 65502
H(20) S(3) 3.1856 ? . 66601
H(20) S(3) 3.2327 ? . 65502
H(20) C(2) 3.6133 ? . 66601
H(20) C(2) 3.3472 ? . 65502
H(21) S(4) 3.5636 ? . 66601
H(21) S(9) 3.3645 ? . 66602
H(21) S(10) 3.2140 ? . 66602
H(21) S(8) 3.4476 ? . 65601
H(21) C(6) 3.4746 ? . 66602
H(22) S(10) 3.2483 ? . 66602
H(22) C(11) 3.7634 ? . 65602
H(22) N(1) 3.6988 ? . .
H(22) C(21) 3.1972 ? . 65602
H(22) C(20) 3.7331 ? . 65602
H(22) C(19) 3.5131 ? . 65602
H(23) S(10) 3.5525 ? . 66602
H(23) C(8) 3.1425 ? . 66602
H(23) C(7) 3.3347 ? . 66602
H(24) S(4) 3.1860 ? . 66601
H(24) S(3) 2.9423 ? . 65502
N(1) H(25) 2.0294 ? . .
N(1) H(25) 2.6428 ? . 65602
N(1) H(26) 3.5205 ? . .
N(1) H(30) 3.2129 ? . .
N(1) H(30) 3.3795 ? . 65602
C(21) H(3) 3.4358 ? . 65602
C(21) H(22) 3.1972 ? . 65602
C(21) H(25) 2.5152 ? . .
C(21) H(27) 2.0390 ? . .
C(21) H(28) 3.2617 ? . .
C(21) H(29) 3.7294 ? . .
C(21) H(30) 3.2583 ? . .
C(21) H(31) 3.2292 ? . .
C(21) H(32) 3.7786 ? . .
C(21) H(33) 3.3265 ? . 65602
C(20) H(3) 3.6179 ? . 65602
C(20) H(22) 3.7331 ? . 65602
C(20) H(25) 2.0407 ? . .
C(20) H(25) 2.7250 ? . 65602
C(20) H(26) 2.0281 ? . .
C(20) H(27) 3.2627 ? . .
C(20) H(28) 3.7327 ? . .
C(20) H(29) 3.2820 ? . .
C(20) H(30) 2.0479 ? . .
C(20) H(31) 2.6522 ? . .
C(20) H(32) 2.6765 ? . .
C(20) H(32) 3.2640 ? . 65602
C(20) H(33) 3.3143 ? . .
C(20) H(33) 2.5741 ? . 65602
C(24) H(3) 3.0615 ? . 65602
C(24) H(6) 2.8422 ? . 65602
C(24) H(26) 3.7292 ? . .
C(24) H(27) 3.2625 ? . .
C(24) H(28) 2.0251 ? . .
C(24) H(30) 2.0412 ? . .
C(24) H(33) 3.7795 ? . 65602
C(23) H(3) 2.8578 ? . 65602
C(23) H(6) 3.6734 ? . 65602
C(23) H(26) 3.2612 ? . .
C(23) H(27) 2.0445 ? . .
C(23) H(29) 2.0296 ? . .
C(23) H(30) 3.2532 ? . .
C(25) H(3) 3.4305 ? . 65602
C(25) H(6) 2.9978 ? . 65602
C(25) H(25) 3.3127 ? . .
C(25) H(25) 2.8015 ? . 65602
C(25) H(26) 3.2613 ? . .
C(25) H(27) 3.7253 ? . .
C(25) H(28) 3.2548 ? . .
C(25) H(29) 2.0423 ? . .
C(25) H(31) 3.4891 ? . .
C(25) H(32) 2.9734 ? . .
C(25) H(33) 2.8579 ? . 65602
C(19) H(22) 3.5131 ? . 65602
C(19) H(25) 2.0299 ? . 65602
C(19) H(26) 2.6273 ? . .
C(19) H(30) 2.7409 ? . .
C(19) H(30) 2.8551 ? . 65602
C(19) H(31) 2.0416 ? . .
C(19) H(31) 3.2949 ? . 65602
C(19) H(32) 2.0402 ? . .
C(19) H(32) 2.6623 ? . 65602
C(19) H(33) 2.0434 ? . .
C(19) H(33) 2.6206 ? . 65602
C(22) H(2) 3.5958 ? . 54501
C(22) H(3) 3.0682 ? . 65602
C(22) H(26) 2.0364 ? . .
C(22) H(28) 2.0352 ? . .
C(22) H(29) 3.2627 ? . .
C(22) H(30) 3.7255 ? . .
H(25) O(6) 3.0779 ? . 65602
H(25) O(1) 3.7698 ? . 65602
H(25) C(17) 3.3264 ? . 65602
H(25) N(1) 2.6428 ? . 65602
H(25) C(20) 2.7250 ? . 65602
H(25) C(25) 2.8015 ? . 65602
H(25) C(19) 2.0299 ? . 65602
H(26) S(6) 3.5320 ? . 65502
H(26) O(1) 3.1727 ? . 65602
H(26) C(17) 3.3164 ? . 65602
H(26) C(18) 3.6092 ? . 65602
H(27) S(3) 2.9588 ? . 64502
H(27) S(6) 3.3378 ? . 65502
H(27) C(7) 3.6810 ? . 54501
H(28) S(4) 3.0953 ? . 65601
H(28) S(5) 3.2507 ? . 65601
H(28) S(3) 3.3847 ? . 64502
H(28) C(3) 3.4740 ? . 65601
H(29) S(5) 2.9626 ? . 65601
H(29) C(9) 3.6305 ? . 65602
H(30) S(8) 3.6918 ? . 65601
H(30) O(2) 3.7832 ? . 65602
H(30) O(3) 3.0249 ? . 65602
H(30) C(9) 3.6129 ? . 65602
H(30) N(1) 3.3795 ? . 65602
H(30) C(19) 2.8551 ? . 65602
H(31) C(19) 3.2949 ? . 65602
H(32) C(20) 3.2640 ? . 65602
H(32) C(19) 2.6623 ? . 65602
H(33) C(21) 3.3265 ? . 65602
H(33) C(20) 2.5741 ? . 65602
H(33) C(24) 3.7795 ? . 65602
H(33) C(25) 2.8579 ? . 65602
H(33) C(19) 2.6206 ? . 65602
